data_4035536
loop_
_publ_author_name
'Ogawa, Naoki'
'Yamaoka, Yousuke'
'Takikawa, Hiroshi'
'Tsubaki, Kazunori'
'Takasu, Kiyosei'

_publ_section_title
;
 Synthesis and Properties of Tribenzocarbazoles via an Acid-Promoted Retro
 (2+2)-Cycloaddition of Azapropellanes.
;
_journal_issue 15
_journal_name_full 'The Journal of organic chemistry'
_journal_page_first 7994
_journal_page_last 8002
_journal_paper_doi 10.1021/acs.joc.8b00870
_journal_volume 83
_journal_year 2018
_chemical_formula_moiety 'C30 H19 N'
_chemical_formula_sum 'C30 H19 N'
_chemical_formula_weight 393.46
_chemical_name_systematic ON-892a
_space_group_crystal_system monoclinic
_space_group_IT_number 15
_space_group_name_Hall '-I 2ya'
_space_group_name_H-M_alt 'I 1 2/a 1'
_atom_sites_solution_hydrogens geom
_atom_sites_solution_primary dual
_audit_creation_date 2017-07-07
_audit_creation_method
;
Olex2 1.2-ac3
(compiled 2016.03.30 svn.r3266 for Rigaku Oxford Diffraction, GUI svn.r5168)
;
_cell_angle_alpha 90
_cell_angle_beta 95.5130(10)
_cell_angle_gamma 90
_cell_formula_units_Z 8
_cell_length_a 15.0047(2)
_cell_length_b 12.1799(2)
_cell_length_c 21.4763(3)
_cell_measurement_reflns_used 7493
_cell_measurement_temperature 293(2)
_cell_measurement_theta_max 72.5000
_cell_measurement_theta_min 3.4920
_cell_volume 3906.76(10)
_computing_cell_refinement 'CrysAlisPro 1.171.39.20a (Rigaku OD, 2015)'
_computing_data_collection 'CrysAlisPro 1.171.39.20a (Rigaku OD, 2015)'
_computing_data_reduction 'CrysAlisPro 1.171.39.20a (Rigaku OD, 2015)'
_computing_molecular_graphics 'Olex2 (Dolomanov et al., 2009)'
_computing_publication_material 'Olex2 (Dolomanov et al., 2009)'
_computing_structure_refinement 'ShelXL (Sheldrick, 2015)'
_computing_structure_solution 'ShelXT (Sheldrick, 2015)'
_diffrn_ambient_temperature 293(2)
_diffrn_detector 'CCD plate'
_diffrn_measured_fraction_theta_full 0.996
_diffrn_measured_fraction_theta_max 0.971
_diffrn_measurement_details
;
List of Runs (angles in degrees, time in seconds):

  # Type    Start    End  Width  t~exp~   \w     \q     \k     \f   Frames
--------------------------------------------------------------------------
  1  \w     18.00  44.00   0.50    0.72    --    0.00  43.00  60.00   52
  2  \w    -88.00 -35.00   0.50    0.72    --    0.00  57.00  90.00  106
  3  \w    -17.00  14.00   0.50    0.72    --    0.00  43.00  60.00   62
  4  \w     50.00  84.00   0.50    0.72    --    0.00  57.00 150.00   68
  5  \w    -54.00 -28.00   0.50    2.89    --  -97.80  29.00  30.00   52
  6  \w    -38.00 -10.00   0.50    2.89    --  -97.80  43.00   0.00   56
  7  \w   -116.00 -90.00   0.50    2.89    --  -97.80  60.00  90.00   52
  8  \w   -186.00-102.00   0.50    2.89    --  -97.80   0.00   0.00  168
  9  \w   -186.00 -71.00   0.50    2.89    --  -97.80  60.00   0.00  230
 10  \w   -187.00 -42.00   0.50    2.89    --  -97.80  43.00   0.00  290
 11  \w   -184.00 -34.00   0.50    2.89    --  -97.80  14.00 150.00  300
 12  \w    -47.00  -8.00   0.50    2.89    --  -97.80  29.00   0.00   78
 13  \w   -186.00-133.00   0.50    2.89    --  -97.80  29.00   0.00  106
;
_diffrn_measurement_device 'four-circle diffractometer'
_diffrn_measurement_device_type 'XtaLAB AFC11 (RCD3): quarter-chi single'
_diffrn_measurement_method '\w scans'
_diffrn_orient_matrix_type 'CrysAlisPro convention (1999,Acta A55,543-557)'
_diffrn_orient_matrix_UB_11 -0.0384600000
_diffrn_orient_matrix_UB_12 0.0285958000
_diffrn_orient_matrix_UB_13 0.0619481000
_diffrn_orient_matrix_UB_21 -0.0478902000
_diffrn_orient_matrix_UB_22 -0.1119891000
_diffrn_orient_matrix_UB_23 -0.0011055000
_diffrn_orient_matrix_UB_31 0.0828850000
_diffrn_orient_matrix_UB_32 -0.0514140000
_diffrn_orient_matrix_UB_33 0.0367776000
_diffrn_radiation_monochromator graphite
_diffrn_radiation_probe x-ray
_diffrn_radiation_type CuK\a
_diffrn_radiation_wavelength 1.54184
_diffrn_reflns_av_R_equivalents 0.0265
_diffrn_reflns_av_unetI/netI 0.0253
_diffrn_reflns_Laue_measured_fraction_full 0.996
_diffrn_reflns_Laue_measured_fraction_max 0.971
_diffrn_reflns_limit_h_max 18
_diffrn_reflns_limit_h_min -18
_diffrn_reflns_limit_k_max 14
_diffrn_reflns_limit_k_min -14
_diffrn_reflns_limit_l_max 26
_diffrn_reflns_limit_l_min -26
_diffrn_reflns_number 9925
_diffrn_reflns_point_group_measured_fraction_full 0.996
_diffrn_reflns_point_group_measured_fraction_max 0.971
_diffrn_reflns_theta_full 67.684
_diffrn_reflns_theta_max 73.056
_diffrn_reflns_theta_min 4.136
_diffrn_source 'fine-focus sealed X-ray tube'
_diffrn_source_type 'Enhance (Cu) X-ray Source'
_exptl_absorpt_coefficient_mu 0.590
_exptl_absorpt_correction_T_max 1.00000
_exptl_absorpt_correction_T_min 0.76653
_exptl_absorpt_correction_type multi-scan
_exptl_absorpt_process_details
;
CrysAlisPro 1.171.39.20a (Rigaku Oxford Diffraction, 2015)
Empirical absorption correction using spherical harmonics,
 implemented in SCALE3 ABSPACK scaling algorithm.
;
_exptl_crystal_colour 'clear light yellow'
_exptl_crystal_colour_lustre clear
_exptl_crystal_colour_modifier light
_exptl_crystal_colour_primary yellow
_exptl_crystal_density_diffrn 1.338
_exptl_crystal_description block
_exptl_crystal_F_000 1648
_exptl_crystal_preparation 'KHMDS-promoted reaction'
_exptl_crystal_recrystallization_method 'Recrystallisation from CHCl3'
_exptl_crystal_size_max 0.1
_exptl_crystal_size_mid 0.1
_exptl_crystal_size_min 0.1
_refine_diff_density_max 0.311
_refine_diff_density_min -0.437
_refine_diff_density_rms 0.090
_refine_ls_extinction_method none
_refine_ls_goodness_of_fit_ref 1.043
_refine_ls_hydrogen_treatment constr
_refine_ls_matrix_type full
_refine_ls_number_parameters 280
_refine_ls_number_reflns 3806
_refine_ls_number_restraints 0
_refine_ls_restrained_S_all 1.043
_refine_ls_R_factor_all 0.0497
_refine_ls_R_factor_gt 0.0480
_refine_ls_shift/su_max 0.001
_refine_ls_shift/su_mean 0.000
_refine_ls_structure_factor_coef Fsqd
_refine_ls_weighting_details 'w=1/[\s^2^(Fo^2^)+(0.0949P)^2^+2.6285P] where P=(Fo^2^+2Fc^2^)/3'
_refine_ls_weighting_scheme calc
_refine_ls_wR_factor_gt 0.1358
_refine_ls_wR_factor_ref 0.1389
_reflns_Friedel_coverage 0.000
_reflns_number_gt 3598
_reflns_number_total 3806
_reflns_threshold_expression 'I > 2\s(I)'
_cod_data_source_file jo8b00870_si_002.cif
_cod_data_source_block 170707no
_cod_database_code 4035536
_chemical_oxdiff_formula 'C30 H19 N1'
_shelx_space_group_comment
;
The symmetry employed for this shelxl refinement is uniquely defined
by the following loop, which should always be used as a source of
symmetry information in preference to the above space-group names.
They are only intended as comments.
;
_reflns_odcompleteness_completeness 99.56
_reflns_odcompleteness_iscentric 1
_reflns_odcompleteness_theta 66.97
_olex2_refinement_description
;
1. Fixed Uiso
 At 1.2 times of:
  All C(H) groups
2.a Aromatic/amide H refined with riding coordinates:
 C30(H30), C6(H6), C12(H12), C24(H24), C28(H28), C22(H22), C21(H21), C29(H29),
 C7(H7), C27(H27), C8(H8), C23(H23), C9(H9), C11(H11), C19(H19), C18(H18),
 C15(H15), C17(H17), C16(H16)
;
_shelx_shelxl_version_number 2016/6
_olex2_submission_special_instructions 'No special instructions were received'
_oxdiff_exptl_absorpt_empirical_details
;
Empirical correction (ABSPACK) includes:
- Absorption correction using spherical harmonics
- Frame scaling
;
_oxdiff_exptl_absorpt_empirical_full_max 3.035
_oxdiff_exptl_absorpt_empirical_full_min 0.568

loop_
_space_group_symop_operation_xyz
'x, y, z'
'-x+1/2, y, -z'
'x+1/2, y+1/2, z+1/2'
'-x+1, y+1/2, -z+1/2'
'-x, -y, -z'
'x-1/2, -y, z'
'-x+1/2, -y+1/2, -z+1/2'
'x, -y+1/2, z+1/2'

loop_
_atom_site_label
_atom_site_type_symbol
_atom_site_fract_x
_atom_site_fract_y
_atom_site_fract_z
_atom_site_U_iso_or_equiv
_atom_site_adp_type
_atom_site_occupancy
_atom_site_site_symmetry_order
_atom_site_calc_flag
_atom_site_refinement_flags_posn
N1 N 0.58218(7) 0.31188(9) 0.30317(5) 0.0170(2) Uani 1 1 d .
C2 C 0.63386(8) 0.36312(10) 0.26134(5) 0.0156(3) Uani 1 1 d .
C25 C 0.76206(8) 0.45251(10) 0.22113(6) 0.0166(3) Uani 1 1 d .
C13 C 0.50305(8) 0.27720(10) 0.27065(6) 0.0164(3) Uani 1 1 d .
C31 C 0.70560(8) 0.47586(10) 0.16304(5) 0.0162(3) Uani 1 1 d .
C5 C 0.43547(8) 0.25774(10) 0.16344(6) 0.0160(3) Uani 1 1 d .
C4 C 0.50452(8) 0.30351(10) 0.20711(6) 0.0155(3) Uani 1 1 d .
C3 C 0.58531(8) 0.36532(10) 0.20249(5) 0.0154(3) Uani 1 1 d .
C20 C 0.72525(8) 0.39979(10) 0.27190(6) 0.0163(3) Uani 1 1 d .
C30 C 0.73426(8) 0.54767(10) 0.11732(6) 0.0189(3) Uani 1 1 d .
H30 H 0.793017 0.572946 0.121524 0.023 Uiso 1 1 calc R
C14 C 0.59794(8) 0.30549(10) 0.37011(6) 0.0173(3) Uani 1 1 d .
C6 C 0.44011(8) 0.25159(10) 0.09784(6) 0.0177(3) Uani 1 1 d .
H6 H 0.489264 0.281340 0.080590 0.021 Uiso 1 1 calc R
C26 C 0.61676(8) 0.43401(10) 0.15422(5) 0.0156(3) Uani 1 1 d .
C12 C 0.42982(9) 0.22653(11) 0.29564(6) 0.0190(3) Uani 1 1 d .
H12 H 0.429850 0.214495 0.338408 0.023 Uiso 1 1 calc R
C24 C 0.85248(8) 0.48515(10) 0.22942(6) 0.0185(3) Uani 1 1 d .
H24 H 0.877206 0.520464 0.196748 0.022 Uiso 1 1 calc R
C28 C 0.58860(9) 0.54569(10) 0.06023(6) 0.0188(3) Uani 1 1 d .
H28 H 0.549355 0.570870 0.027161 0.023 Uiso 1 1 calc R
C22 C 0.86914(9) 0.41429(11) 0.33409(6) 0.0208(3) Uani 1 1 d .
H22 H 0.904621 0.401648 0.371329 0.025 Uiso 1 1 calc R
C21 C 0.78061(8) 0.38144(11) 0.32807(6) 0.0191(3) Uani 1 1 d .
H21 H 0.757052 0.346765 0.361422 0.023 Uiso 1 1 calc R
C29 C 0.67746(9) 0.58127(10) 0.06665(6) 0.0201(3) Uani 1 1 d .
H29 H 0.698287 0.627548 0.036800 0.024 Uiso 1 1 calc R
C10 C 0.36134(8) 0.20606(10) 0.18864(6) 0.0179(3) Uani 1 1 d .
C7 C 0.37304(9) 0.20229(11) 0.05925(6) 0.0202(3) Uani 1 1 d .
H7 H 0.377758 0.198495 0.016443 0.024 Uiso 1 1 calc R
C27 C 0.55917(8) 0.47299(10) 0.10314(6) 0.0174(3) Uani 1 1 d .
H27 H 0.500025 0.449147 0.098277 0.021 Uiso 1 1 calc R
C8 C 0.29757(9) 0.15768(10) 0.08403(6) 0.0211(3) Uani 1 1 d .
H8 H 0.251525 0.127015 0.057546 0.025 Uiso 1 1 calc R
C23 C 0.90551(8) 0.46637(10) 0.28448(6) 0.0204(3) Uani 1 1 d .
H23 H 0.965160 0.488294 0.288515 0.024 Uiso 1 1 calc R
C9 C 0.29209(8) 0.15956(10) 0.14748(6) 0.0203(3) Uani 1 1 d .
H9 H 0.242097 0.129822 0.163677 0.024 Uiso 1 1 calc R
C11 C 0.35904(9) 0.19584(10) 0.25484(6) 0.0196(3) Uani 1 1 d .
H11 H 0.308029 0.167587 0.270388 0.023 Uiso 1 1 calc R
C19 C 0.61813(9) 0.20451(11) 0.39789(6) 0.0213(3) Uani 1 1 d .
H19 H 0.620421 0.141762 0.373430 0.026 Uiso 1 1 calc R
C18 C 0.63493(10) 0.19788(12) 0.46272(6) 0.0257(3) Uani 1 1 d .
H18 H 0.649141 0.130645 0.481662 0.031 Uiso 1 1 calc R
C15 C 0.59214(9) 0.39927(11) 0.40605(6) 0.0232(3) Uani 1 1 d .
H15 H 0.577346 0.466376 0.387143 0.028 Uiso 1 1 calc R
C17 C 0.63047(9) 0.29141(13) 0.49894(6) 0.0262(3) Uani 1 1 d .
H17 H 0.642058 0.286894 0.542187 0.031 Uiso 1 1 calc R
C16 C 0.60879(10) 0.39175(13) 0.47100(6) 0.0281(3) Uani 1 1 d .
H16 H 0.605325 0.454190 0.495577 0.034 Uiso 1 1 calc R

loop_
_atom_site_aniso_label
_atom_site_aniso_U_11
_atom_site_aniso_U_22
_atom_site_aniso_U_33
_atom_site_aniso_U_23
_atom_site_aniso_U_13
_atom_site_aniso_U_12
N1 0.0155(5) 0.0205(5) 0.0146(5) 0.0019(4) -0.0002(4) -0.0008(4)
C2 0.0151(6) 0.0154(6) 0.0163(6) 0.0011(4) 0.0014(4) 0.0012(4)
C25 0.0161(6) 0.0151(6) 0.0186(6) -0.0020(4) 0.0007(5) 0.0011(4)
C13 0.0145(6) 0.0164(6) 0.0177(6) 0.0010(4) -0.0009(4) 0.0004(4)
C31 0.0155(6) 0.0160(6) 0.0172(6) -0.0026(4) 0.0021(5) 0.0006(4)
C5 0.0148(6) 0.0143(6) 0.0186(6) 0.0010(4) -0.0005(4) 0.0022(4)
C4 0.0140(6) 0.0156(6) 0.0170(6) 0.0008(4) 0.0010(5) 0.0023(4)
C3 0.0135(6) 0.0167(6) 0.0158(6) -0.0008(4) 0.0005(4) 0.0021(4)
C20 0.0142(6) 0.0160(6) 0.0183(6) -0.0012(4) -0.0001(4) 0.0022(4)
C30 0.0161(6) 0.0205(6) 0.0204(6) -0.0016(5) 0.0033(5) -0.0030(5)
C14 0.0139(6) 0.0224(6) 0.0153(6) 0.0016(5) 0.0002(4) -0.0016(5)
C6 0.0170(6) 0.0165(6) 0.0197(6) 0.0011(4) 0.0011(5) 0.0014(5)
C26 0.0156(6) 0.0154(6) 0.0159(5) -0.0021(4) 0.0021(4) 0.0005(5)
C12 0.0187(6) 0.0206(6) 0.0179(6) 0.0037(5) 0.0019(5) 0.0001(5)
C24 0.0160(6) 0.0183(6) 0.0213(6) -0.0005(5) 0.0020(5) -0.0005(5)
C28 0.0206(6) 0.0191(6) 0.0163(6) -0.0006(5) -0.0009(5) -0.0001(5)
C22 0.0164(6) 0.0214(6) 0.0233(6) 0.0012(5) -0.0046(5) 0.0021(5)
C21 0.0163(6) 0.0209(6) 0.0197(6) 0.0024(5) -0.0004(5) 0.0014(5)
C29 0.0241(7) 0.0190(6) 0.0178(6) 0.0010(5) 0.0044(5) -0.0024(5)
C10 0.0161(6) 0.0160(6) 0.0213(6) 0.0019(5) 0.0002(5) 0.0012(5)
C7 0.0221(7) 0.0189(6) 0.0188(6) 0.0006(5) -0.0024(5) 0.0019(5)
C27 0.0163(6) 0.0180(6) 0.0175(6) -0.0018(5) 0.0001(4) -0.0014(4)
C8 0.0186(6) 0.0186(6) 0.0246(6) -0.0001(5) -0.0051(5) -0.0011(5)
C23 0.0126(6) 0.0212(6) 0.0269(7) -0.0022(5) -0.0008(5) -0.0016(5)
C9 0.0159(6) 0.0180(6) 0.0264(7) 0.0027(5) -0.0006(5) -0.0009(5)
C11 0.0165(6) 0.0190(6) 0.0233(6) 0.0038(5) 0.0027(5) -0.0019(5)
C19 0.0231(7) 0.0209(7) 0.0196(6) 0.0013(5) 0.0011(5) -0.0009(5)
C18 0.0251(7) 0.0292(7) 0.0220(7) 0.0083(5) -0.0013(5) -0.0033(5)
C15 0.0245(7) 0.0222(7) 0.0224(6) -0.0008(5) -0.0011(5) 0.0008(5)
C17 0.0209(7) 0.0418(8) 0.0157(6) 0.0008(5) 0.0003(5) -0.0048(6)
C16 0.0295(7) 0.0333(8) 0.0211(7) -0.0082(6) 0.0004(5) -0.0011(6)

loop_
_atom_type_symbol
_atom_type_description
_atom_type_scat_dispersion_real
_atom_type_scat_dispersion_imag
_atom_type_scat_source
C C 0.0181 0.0091 'International Tables Vol C Tables 4.2.6.8 and 6.1.1.4'
H H 0.0000 0.0000 'International Tables Vol C Tables 4.2.6.8 and 6.1.1.4'
N N 0.0311 0.0180 'International Tables Vol C Tables 4.2.6.8 and 6.1.1.4'

loop_
_geom_angle_atom_site_label_1
_geom_angle_atom_site_label_2
_geom_angle_atom_site_label_3
_geom_angle
C2 N1 C14 128.53(10)
C13 N1 C2 108.39(10)
C13 N1 C14 122.62(10)
N1 C2 C3 108.58(11)
N1 C2 C20 128.29(11)
C3 C2 C20 122.87(11)
C20 C25 C31 120.29(11)
C24 C25 C31 121.56(11)
C24 C25 C20 118.10(11)
N1 C13 C4 109.15(10)
N1 C13 C12 127.10(11)
C4 C13 C12 123.72(11)
C30 C31 C25 121.44(11)
C30 C31 C26 118.24(11)
C26 C31 C25 120.07(11)
C6 C5 C4 124.45(11)
C6 C5 C10 117.84(11)
C10 C5 C4 117.44(11)
C13 C4 C5 117.83(11)
C13 C4 C3 106.17(10)
C3 C4 C5 135.67(11)
C2 C3 C4 107.28(10)
C2 C3 C26 118.81(11)
C4 C3 C26 133.43(11)
C25 C20 C2 116.98(11)
C21 C20 C2 123.89(11)
C21 C20 C25 119.05(11)
C31 C30 H30 119.1
C29 C30 C31 121.75(12)
C29 C30 H30 119.1
C19 C14 N1 119.10(11)
C15 C14 N1 119.98(11)
C15 C14 C19 120.92(12)
C5 C6 H6 119.4
C7 C6 C5 121.15(12)
C7 C6 H6 119.4
C31 C26 C3 118.54(11)
C27 C26 C31 118.60(11)
C27 C26 C3 122.28(11)
C13 C12 H12 121.2
C11 C12 C13 117.57(12)
C11 C12 H12 121.2
C25 C24 H24 119.0
C23 C24 C25 122.06(12)
C23 C24 H24 119.0
C29 C28 H28 120.1
C27 C28 H28 120.1
C27 C28 C29 119.79(12)
C21 C22 H22 119.9
C21 C22 C23 120.22(12)
C23 C22 H22 119.9
C20 C21 H21 119.5
C22 C21 C20 120.95(12)
C22 C21 H21 119.5
C30 C29 C28 119.87(11)
C30 C29 H29 120.1
C28 C29 H29 120.1
C5 C10 C11 120.57(11)
C9 C10 C5 119.40(11)
C9 C10 C11 119.95(11)
C6 C7 H7 119.7
C6 C7 C8 120.59(12)
C8 C7 H7 119.7
C26 C27 H27 119.2
C28 C27 C26 121.54(11)
C28 C27 H27 119.2
C7 C8 H8 120.1
C9 C8 C7 119.76(12)
C9 C8 H8 120.1
C24 C23 C22 119.62(12)
C24 C23 H23 120.2
C22 C23 H23 120.2
C10 C9 H9 119.5
C8 C9 C10 121.05(12)
C8 C9 H9 119.5
C12 C11 C10 121.56(12)
C12 C11 H11 119.2
C10 C11 H11 119.2
C14 C19 H19 120.3
C14 C19 C18 119.48(12)
C18 C19 H19 120.3
C19 C18 H18 120.0
C17 C18 C19 119.99(13)
C17 C18 H18 120.0
C14 C15 H15 120.4
C14 C15 C16 119.18(13)
C16 C15 H15 120.4
C18 C17 H17 119.9
C18 C17 C16 120.27(12)
C16 C17 H17 119.9
C15 C16 H16 119.9
C17 C16 C15 120.15(13)
C17 C16 H16 119.9

loop_
_geom_bond_atom_site_label_1
_geom_bond_atom_site_label_2
_geom_bond_distance
N1 C2 1.3900(15)
N1 C13 1.3844(16)
N1 C14 1.4365(15)
C2 C3 1.3970(16)
C2 C20 1.4392(17)
C25 C31 1.4669(17)
C25 C20 1.4220(17)
C25 C24 1.4085(17)
C13 C4 1.4040(17)
C13 C12 1.4106(17)
C31 C30 1.4124(17)
C31 C26 1.4227(17)
C5 C4 1.4412(17)
C5 C6 1.4192(17)
C5 C10 1.4291(17)
C4 C3 1.4386(17)
C3 C26 1.4461(17)
C20 C21 1.4153(17)
C30 H30 0.9300
C30 C29 1.3784(18)
C14 C19 1.3877(18)
C14 C15 1.3859(19)
C6 H6 0.9300
C6 C7 1.3784(18)
C26 C27 1.4119(17)
C12 H12 0.9300
C12 C11 1.3626(18)
C24 H24 0.9300
C24 C23 1.3796(18)
C28 H28 0.9300
C28 C29 1.3962(18)
C28 C27 1.3806(17)
C22 H22 0.9300
C22 C21 1.3814(18)
C22 C23 1.3954(19)
C21 H21 0.9300
C29 H29 0.9300
C10 C9 1.4162(18)
C10 C11 1.4308(18)
C7 H7 0.9300
C7 C8 1.4059(19)
C27 H27 0.9300
C8 H8 0.9300
C8 C9 1.3732(18)
C23 H23 0.9300
C9 H9 0.9300
C11 H11 0.9300
C19 H19 0.9300
C19 C18 1.3932(18)
C18 H18 0.9300
C18 C17 1.385(2)
C15 H15 0.9300
C15 C16 1.3962(19)
C17 H17 0.9300
C17 C16 1.386(2)
C16 H16 0.9300

loop_
_geom_torsion_atom_site_label_1
_geom_torsion_atom_site_label_2
_geom_torsion_atom_site_label_3
_geom_torsion_atom_site_label_4
_geom_torsion
N1 C2 C3 C4 -5.79(13)
N1 C2 C3 C26 167.34(10)
N1 C2 C20 C25 -178.61(11)
N1 C2 C20 C21 4.7(2)
N1 C13 C4 C5 169.44(10)
N1 C13 C4 C3 -5.05(13)
N1 C13 C12 C11 -178.12(12)
N1 C14 C19 C18 178.97(11)
N1 C14 C15 C16 -179.19(12)
C2 N1 C13 C4 1.57(14)
C2 N1 C13 C12 -176.52(12)
C2 N1 C14 C19 -112.42(14)
C2 N1 C14 C15 68.12(17)
C2 C3 C26 C31 14.74(17)
C2 C3 C26 C27 -156.43(12)
C2 C20 C21 C22 176.89(12)
C25 C31 C30 C29 -171.37(11)
C25 C31 C26 C3 -2.26(17)
C25 C31 C26 C27 169.25(11)
C25 C20 C21 C22 0.23(19)
C25 C24 C23 C22 -0.53(19)
C13 N1 C2 C3 2.70(13)
C13 N1 C2 C20 -171.51(12)
C13 N1 C14 C19 76.28(16)
C13 N1 C14 C15 -103.18(14)
C13 C4 C3 C2 6.61(13)
C13 C4 C3 C26 -165.08(13)
C13 C12 C11 C10 5.03(19)
C31 C25 C20 C2 5.10(17)
C31 C25 C20 C21 -178.01(11)
C31 C25 C24 C23 178.14(11)
C31 C30 C29 C28 1.16(19)
C31 C26 C27 C28 3.46(18)
C5 C4 C3 C2 -166.40(13)
C5 C4 C3 C26 21.9(2)
C5 C6 C7 C8 0.67(19)
C5 C10 C9 C8 3.84(18)
C5 C10 C11 C12 -5.39(18)
C4 C13 C12 C11 4.04(19)
C4 C5 C6 C7 177.15(12)
C4 C5 C10 C9 -179.75(11)
C4 C5 C10 C11 -3.12(17)
C4 C3 C26 C31 -174.31(12)
C4 C3 C26 C27 14.5(2)
C3 C2 C20 C25 7.93(18)
C3 C2 C20 C21 -168.79(12)
C3 C26 C27 C28 174.63(11)
C20 C2 C3 C4 168.80(11)
C20 C2 C3 C26 -18.07(18)
C20 C25 C31 C30 166.44(11)
C20 C25 C31 C26 -7.75(17)
C20 C25 C24 C23 0.72(18)
C30 C31 C26 C3 -176.63(11)
C30 C31 C26 C27 -5.13(17)
C14 N1 C2 C3 -169.58(12)
C14 N1 C2 C20 16.2(2)
C14 N1 C13 C4 174.41(11)
C14 N1 C13 C12 -3.69(19)
C14 C19 C18 C17 0.7(2)
C14 C15 C16 C17 -0.3(2)
C6 C5 C4 C13 -162.52(12)
C6 C5 C4 C3 9.9(2)
C6 C5 C10 C9 -5.42(17)
C6 C5 C10 C11 171.21(11)
C6 C7 C8 C9 -2.43(19)
C26 C31 C30 C29 2.93(18)
C12 C13 C4 C5 -12.39(18)
C12 C13 C4 C3 173.12(11)
C24 C25 C31 C30 -10.92(18)
C24 C25 C31 C26 174.89(11)
C24 C25 C20 C2 -177.45(11)
C24 C25 C20 C21 -0.56(18)
C21 C22 C23 C24 0.17(19)
C29 C28 C27 C26 0.63(18)
C10 C5 C4 C13 11.40(16)
C10 C5 C4 C3 -176.19(13)
C10 C5 C6 C7 3.25(17)
C7 C8 C9 C10 0.13(19)
C27 C28 C29 C30 -2.98(19)
C23 C22 C21 C20 0.0(2)
C9 C10 C11 C12 171.23(12)
C11 C10 C9 C8 -172.82(12)
C19 C14 C15 C16 1.4(2)
C19 C18 C17 C16 0.4(2)
C18 C17 C16 C15 -0.6(2)
C15 C14 C19 C18 -1.6(2)
